data_7709605
loop_
_publ_author_name
'Plyuta, Nataliya'
'Petrusenko, Svitlana R.'
'Kokozay, Vladimir'
'Cauchy, Thomas'
'Lloret, Francesc'
'Julve, Miguel'
'Cano, Joan'
'Avarvari, Narcis'

_publ_section_title
;
 Field-induced mononuclear cobalt(II) single-molecule magnet (SMM) based
 on a benzothiadiazole-ortho-vanillin ligand
;
_journal_name_full 'Dalton Transactions'
_journal_paper_doi 10.1039/D1DT04274B
_journal_year 2022
_chemical_formula_moiety 'C14 H11 N3 O2 S'
_chemical_formula_sum 'C14 H11 N3 O2 S'
_chemical_formula_weight 285.32
_space_group_crystal_system monoclinic
_space_group_IT_number 14
_space_group_name_Hall '-P 2ybc'
_space_group_name_H-M_alt 'P 1 21/c 1'
_atom_sites_solution_hydrogens geom
_atom_sites_solution_primary direct
_atom_sites_solution_secondary difmap
_audit_creation_method SHELXL-2016/4
_audit_update_record
;
2021-12-15 deposited with the CCDC.	2022-02-25 downloaded from the CCDC.
;
_cell_angle_alpha 90
_cell_angle_beta 105.161(3)
_cell_angle_gamma 90
_cell_formula_units_Z 4
_cell_length_a 12.5784(4)
_cell_length_b 5.23110(10)
_cell_length_c 19.7962(7)
_cell_measurement_reflns_used 2512
_cell_measurement_temperature 150.00(10)
_cell_measurement_theta_max 71.6930
_cell_measurement_theta_min 3.5770
_cell_volume 1257.23(7)
_computing_cell_refinement 'CrysAlisPro 1.171.38.46 (Rigaku OD, 2015)'
_computing_data_collection 'CrysAlisPro 1.171.38.46 (Rigaku OD, 2015)'
_computing_data_reduction 'CrysAlisPro 1.171.38.46 (Rigaku OD, 2015)'
_computing_molecular_graphics 'DIAMOND 3.2k (Crystal Impact GbR, 2014)'
_computing_publication_material 'WinGX publication routines (Farrugia, 2012)'
_computing_structure_refinement 'SHELXL-2016/4 (Sheldrick, 2016)'
_computing_structure_solution 'SHELXS-2013/1 (Sheldrick, 2013)'
_diffrn_ambient_temperature 150.00(10)
_diffrn_detector_area_resol_mean 5.199
_diffrn_measured_fraction_theta_full 0.984
_diffrn_measured_fraction_theta_max 0.966
_diffrn_measurement_device_type 'SuperNova, Single source at offset, AtlasS2'
_diffrn_measurement_method '\w scans'
_diffrn_radiation_monochromator mirror
_diffrn_radiation_source 'SuperNova(Cu)micro-focus sealed X-ray Source'
_diffrn_radiation_type CuK\a
_diffrn_radiation_wavelength 1.54184
_diffrn_reflns_av_R_equivalents 0.0240
_diffrn_reflns_av_unetI/netI 0.0300
_diffrn_reflns_Laue_measured_fraction_full 0.984
_diffrn_reflns_Laue_measured_fraction_max 0.966
_diffrn_reflns_limit_h_max 15
_diffrn_reflns_limit_h_min -14
_diffrn_reflns_limit_k_max 4
_diffrn_reflns_limit_k_min -6
_diffrn_reflns_limit_l_max 24
_diffrn_reflns_limit_l_min -21
_diffrn_reflns_number 4305
_diffrn_reflns_point_group_measured_fraction_full 0.984
_diffrn_reflns_point_group_measured_fraction_max 0.966
_diffrn_reflns_theta_full 70.000
_diffrn_reflns_theta_max 72.176
_diffrn_reflns_theta_min 3.641
_exptl_absorpt_coefficient_mu 2.343
_exptl_absorpt_correction_T_max 1.00000
_exptl_absorpt_correction_T_min 0.80686
_exptl_absorpt_correction_type multi-scan
_exptl_absorpt_process_details
;
CrysAlisPro 1.171.38.46 (Rigaku Oxford Diffraction, 2015)
Empirical absorption correction using spherical harmonics,
 implemented in SCALE3 ABSPACK scaling algorithm.
;
_exptl_crystal_colour red
_exptl_crystal_density_diffrn 1.507
_exptl_crystal_description prism
_exptl_crystal_F_000 592
_exptl_crystal_size_max 0.15
_exptl_crystal_size_mid 0.09
_exptl_crystal_size_min 0.07
_refine_diff_density_max 0.263
_refine_diff_density_min -0.271
_refine_diff_density_rms 0.046
_refine_ls_extinction_method none
_refine_ls_goodness_of_fit_ref 1.051
_refine_ls_hydrogen_treatment constr
_refine_ls_matrix_type full
_refine_ls_number_parameters 183
_refine_ls_number_reflns 2405
_refine_ls_number_restraints 0
_refine_ls_restrained_S_all 1.051
_refine_ls_R_factor_all 0.0342
_refine_ls_R_factor_gt 0.0293
_refine_ls_shift/su_max 0.001
_refine_ls_shift/su_mean 0.000
_refine_ls_structure_factor_coef Fsqd
_refine_ls_weighting_details 'w=1/[\s^2^(Fo^2^)+(0.0411P)^2^+0.2220P] where P=(Fo^2^+2Fc^2^)/3'
_refine_ls_weighting_scheme calc
_refine_ls_wR_factor_gt 0.0736
_refine_ls_wR_factor_ref 0.0767
_reflns_Friedel_coverage 0.000
_reflns_number_gt 2152
_reflns_number_total 2405
_reflns_threshold_expression 'I > 2\s(I)'
_cod_data_source_file d1dt04274b2.cif
_cod_data_source_block shelx
_cod_original_sg_symbol_H-M 'P 21/c'
_cod_database_code 7709605
_shelx_shelxl_version_number 2016/4
_shelx_space_group_comment
;
The symmetry employed for this shelxl refinement is uniquely defined
by the following loop, which should always be used as a source of
symmetry information in preference to the above space-group names.
They are only intended as comments.
;

loop_
_space_group_symop_operation_xyz
'x, y, z'
'-x, y+1/2, -z+1/2'
'-x, -y, -z'
'x, -y-1/2, z-1/2'

loop_
_atom_site_label
_atom_site_type_symbol
_atom_site_fract_x
_atom_site_fract_y
_atom_site_fract_z
_atom_site_U_iso_or_equiv
_atom_site_adp_type
_atom_site_occupancy
_atom_site_site_symmetry_order
_atom_site_calc_flag
_atom_site_refinement_flags_posn
_atom_site_refinement_flags_adp
_atom_site_refinement_flags_occupancy
_atom_site_disorder_assembly
_atom_site_disorder_group
C1 C 0.80997(10) 0.9952(2) 0.53864(7) 0.0192(3) Uani 1 1 d . . . . .
C2 C 0.79573(11) 1.1915(2) 0.48618(7) 0.0209(3) Uani 1 1 d . . . . .
C3 C 0.69421(12) 1.2201(3) 0.43442(7) 0.0248(3) Uani 1 1 d . . . . .
H1 H 0.684316 1.349312 0.401093 0.030 Uiso 1 1 calc R U . . .
C4 C 0.61178(11) 1.0519(3) 0.43522(7) 0.0252(3) Uani 1 1 d . . . . .
H2 H 0.544666 1.066898 0.401765 0.030 Uiso 1 1 calc R U . . .
C5 C 0.62611(11) 0.8539(3) 0.48606(7) 0.0222(3) Uani 1 1 d . . . . .
H3 H 0.568132 0.741069 0.483741 0.027 Uiso 1 1 calc R U . . .
C6 C 0.72107(11) 0.8210(2) 0.53831(7) 0.0193(3) Uani 1 1 d . . . . .
C7 C 0.79933(10) 0.6007(2) 0.64399(7) 0.0197(3) Uani 1 1 d . . . . .
H4 H 0.857914 0.715259 0.653685 0.024 Uiso 1 1 calc R U . . .
C8 C 0.79609(10) 0.3985(2) 0.69363(7) 0.0193(3) Uani 1 1 d . . . . .
C9 C 0.88162(11) 0.3814(3) 0.75573(7) 0.0227(3) Uani 1 1 d . . . . .
H5 H 0.940129 0.495930 0.763712 0.027 Uiso 1 1 calc R U . . .
C10 C 0.87909(11) 0.1965(3) 0.80457(7) 0.0240(3) Uani 1 1 d . . . . .
H6 H 0.935458 0.187289 0.845658 0.029 Uiso 1 1 calc R U . . .
C11 C 0.79181(11) 0.0220(2) 0.79258(7) 0.0226(3) Uani 1 1 d . . . . .
H7 H 0.791202 -0.104414 0.825518 0.027 Uiso 1 1 calc R U . . .
C12 C 0.70661(10) 0.0354(2) 0.73238(7) 0.0197(3) Uani 1 1 d . . . . .
C13 C 0.70737(10) 0.2268(2) 0.68206(7) 0.0187(3) Uani 1 1 d . . . . .
C14 C 0.60656(13) -0.2978(3) 0.76972(8) 0.0287(3) Uani 1 1 d . . . . .
H9 H 0.602724 -0.203277 0.810576 0.043 Uiso 1 1 calc R U . . .
H10 H 0.669060 -0.410147 0.781253 0.043 Uiso 1 1 calc R U . . .
H11 H 0.540517 -0.396615 0.753274 0.043 Uiso 1 1 calc R U . . .
N1 N 0.91055(9) 0.9984(2) 0.58381(6) 0.0220(2) Uani 1 1 d . . . . .
N2 N 0.88592(10) 1.3379(2) 0.49265(6) 0.0243(2) Uani 1 1 d . . . . .
N3 N 0.72245(9) 0.6244(2) 0.58669(6) 0.0204(2) Uani 1 1 d . . . . .
O1 O 0.62110(8) 0.24104(18) 0.62536(5) 0.0247(2) Uani 1 1 d . . . . .
H8 H 0.631913 0.354751 0.599426 0.037 Uiso 1 1 calc R U . . .
O2 O 0.61753(8) -0.12421(17) 0.71617(5) 0.0243(2) Uani 1 1 d . . . . .
S1 S 0.97771(3) 1.23026(6) 0.55987(2) 0.02425(12) Uani 1 1 d . . . . .

loop_
_atom_site_aniso_label
_atom_site_aniso_U_11
_atom_site_aniso_U_22
_atom_site_aniso_U_33
_atom_site_aniso_U_23
_atom_site_aniso_U_13
_atom_site_aniso_U_12
C1 0.0194(6) 0.0199(6) 0.0188(6) -0.0015(5) 0.0059(5) -0.0002(5)
C2 0.0224(6) 0.0203(6) 0.0206(6) -0.0011(5) 0.0067(5) -0.0010(5)
C3 0.0274(7) 0.0258(6) 0.0202(6) 0.0043(5) 0.0043(5) -0.0002(5)
C4 0.0223(6) 0.0303(7) 0.0205(6) 0.0013(5) 0.0009(5) 0.0012(5)
C5 0.0200(6) 0.0251(6) 0.0213(6) -0.0008(5) 0.0050(5) -0.0030(5)
C6 0.0201(6) 0.0195(6) 0.0189(6) -0.0012(5) 0.0063(5) -0.0016(5)
C7 0.0177(6) 0.0203(6) 0.0222(6) -0.0007(5) 0.0069(5) -0.0012(5)
C8 0.0179(6) 0.0201(6) 0.0205(6) -0.0008(5) 0.0065(5) 0.0005(5)
C9 0.0182(6) 0.0237(6) 0.0257(6) 0.0007(5) 0.0046(5) -0.0022(5)
C10 0.0197(6) 0.0265(6) 0.0238(6) 0.0021(5) 0.0019(5) 0.0007(5)
C11 0.0229(6) 0.0220(6) 0.0237(6) 0.0036(5) 0.0076(5) 0.0026(5)
C12 0.0180(6) 0.0178(6) 0.0250(6) -0.0020(5) 0.0088(5) -0.0003(5)
C13 0.0168(6) 0.0202(6) 0.0193(6) -0.0019(5) 0.0052(5) 0.0003(5)
C14 0.0307(7) 0.0225(6) 0.0365(8) 0.0038(6) 0.0153(6) -0.0034(6)
N1 0.0189(5) 0.0241(5) 0.0223(5) 0.0018(4) 0.0040(4) -0.0030(4)
N2 0.0261(6) 0.0228(5) 0.0245(6) 0.0011(4) 0.0074(5) -0.0027(5)
N3 0.0200(5) 0.0205(5) 0.0215(5) 0.0004(4) 0.0068(4) -0.0011(4)
O1 0.0219(5) 0.0273(5) 0.0218(5) 0.0036(4) 0.0001(4) -0.0056(4)
O2 0.0226(5) 0.0228(4) 0.0280(5) 0.0017(4) 0.0072(4) -0.0057(4)
S1 0.02139(18) 0.02570(18) 0.02471(18) 0.00115(12) 0.00434(13) -0.00681(12)

loop_
_atom_type_symbol
_atom_type_description
_atom_type_scat_dispersion_real
_atom_type_scat_dispersion_imag
_atom_type_scat_source
C C 0.0181 0.0091 'International Tables Vol C Tables 4.2.6.8 and 6.1.1.4'
H H 0.0000 0.0000 'International Tables Vol C Tables 4.2.6.8 and 6.1.1.4'
N N 0.0311 0.0180 'International Tables Vol C Tables 4.2.6.8 and 6.1.1.4'
O O 0.0492 0.0322 'International Tables Vol C Tables 4.2.6.8 and 6.1.1.4'
S S 0.3331 0.5567 'International Tables Vol C Tables 4.2.6.8 and 6.1.1.4'

loop_
_geom_angle_atom_site_label_1
_geom_angle_atom_site_label_2
_geom_angle_atom_site_label_3
_geom_angle
_geom_angle_site_symmetry_1
_geom_angle_site_symmetry_3
_geom_angle_publ_flag
N1 C1 C2 112.89(11) . . ?
N1 C1 C6 127.22(12) . . ?
C2 C1 C6 119.89(12) . . ?
N2 C2 C3 125.79(12) . . ?
N2 C2 C1 113.24(12) . . ?
C3 C2 C1 120.96(12) . . ?
C4 C3 C2 117.83(12) . . ?
C4 C3 H1 121.1 . . ?
C2 C3 H1 121.1 . . ?
C3 C4 C5 121.47(13) . . ?
C3 C4 H2 119.3 . . ?
C5 C4 H2 119.3 . . ?
C6 C5 C4 123.33(12) . . ?
C6 C5 H3 118.3 . . ?
C4 C5 H3 118.3 . . ?
C5 C6 N3 117.39(11) . . ?
C5 C6 C1 116.48(12) . . ?
N3 C6 C1 126.12(12) . . ?
N3 C7 C8 121.21(12) . . ?
N3 C7 H4 119.4 . . ?
C8 C7 H4 119.4 . . ?
C13 C8 C9 119.64(12) . . ?
C13 C8 C7 121.18(12) . . ?
C9 C8 C7 119.13(11) . . ?
C10 C9 C8 120.40(12) . . ?
C10 C9 H5 119.8 . . ?
C8 C9 H5 119.8 . . ?
C9 C10 C11 120.09(13) . . ?
C9 C10 H6 120.0 . . ?
C11 C10 H6 120.0 . . ?
C12 C11 C10 120.71(12) . . ?
C12 C11 H7 119.6 . . ?
C10 C11 H7 119.6 . . ?
O2 C12 C11 125.12(12) . . ?
O2 C12 C13 115.04(12) . . ?
C11 C12 C13 119.83(12) . . ?
O1 C13 C8 122.30(11) . . ?
O1 C13 C12 118.36(11) . . ?
C8 C13 C12 119.32(12) . . ?
O2 C14 H9 109.5 . . ?
O2 C14 H10 109.5 . . ?
H9 C14 H10 109.5 . . ?
O2 C14 H11 109.5 . . ?
H9 C14 H11 109.5 . . ?
H10 C14 H11 109.5 . . ?
C1 N1 S1 106.68(9) . . ?
C2 N2 S1 106.42(9) . . ?
C7 N3 C6 122.94(11) . . ?
C13 O1 H8 109.5 . . ?
C12 O2 C14 116.50(11) . . ?
N2 S1 N1 100.77(6) . . ?

loop_
_geom_bond_atom_site_label_1
_geom_bond_atom_site_label_2
_geom_bond_distance
_geom_bond_site_symmetry_2
_geom_bond_publ_flag
C1 N1 1.3449(17) . ?
C1 C2 1.4383(18) . ?
C1 C6 1.4411(18) . ?
C2 N2 1.3466(18) . ?
C2 C3 1.4206(19) . ?
C3 C4 1.363(2) . ?
C3 H1 0.9300 . ?
C4 C5 1.4223(19) . ?
C4 H2 0.9300 . ?
C5 C6 1.3712(19) . ?
C5 H3 0.9300 . ?
C6 N3 1.4022(17) . ?
C7 N3 1.2897(18) . ?
C7 C8 1.4516(18) . ?
C7 H4 0.9300 . ?
C8 C13 1.4040(18) . ?
C8 C9 1.4089(18) . ?
C9 C10 1.3737(19) . ?
C9 H5 0.9300 . ?
C10 C11 1.3996(19) . ?
C10 H6 0.9300 . ?
C11 C12 1.3805(19) . ?
C11 H7 0.9300 . ?
C12 O2 1.3665(16) . ?
C12 C13 1.4139(18) . ?
C13 O1 1.3439(16) . ?
C14 O2 1.4298(17) . ?
C14 H9 0.9600 . ?
C14 H10 0.9600 . ?
C14 H11 0.9600 . ?
N1 S1 1.6182(11) . ?
N2 S1 1.6178(12) . ?
O1 H8 0.8200 . ?
